data_7239755
loop_
_publ_author_name
'Zhang, Jichuan'
'Wang, Zhenyuan'
'Hsieh, Yunhao'
'Wang, Binshen'
'Huang, Haifeng'
'Yang, Jun'
'Zhang, Jiaheng'

_publ_section_title
;
 A promising cation of 4-aminofurazan-3-carboxylic acid amidrazone in
 desensitizing energetic materials
;
_journal_issue 5
_journal_name_full 'RSC Advances'
_journal_page_first 2519
_journal_page_last 2525
_journal_paper_doi 10.1039/C9RA09555A
_journal_volume 10
_journal_year 2020
_chemical_formula_moiety '2(C3 H6 N6 O)'
_chemical_formula_sum 'C6 H12 N12 O2'
_chemical_formula_weight 284.28
_space_group_crystal_system monoclinic
_space_group_IT_number 14
_space_group_name_Hall '-P 2ybc'
_space_group_name_H-M_alt 'P 1 21/c 1'
_atom_sites_solution_hydrogens mixed
_atom_sites_solution_primary dual
_audit_creation_date 2017-06-26
_audit_creation_method
;
Olex2 1.2
(compiled 2017.03.28 svn.r3405 for OlexSys, GUI svn.r5337)
;
_audit_update_record
;
2019-05-15 deposited with the CCDC.	2019-12-26 downloaded from the CCDC.
;
_cell_angle_alpha 90
_cell_angle_beta 95.902(8)
_cell_angle_gamma 90
_cell_formula_units_Z 4
_cell_length_a 3.6422(9)
_cell_length_b 21.241(4)
_cell_length_c 15.081(3)
_cell_measurement_reflns_used 3309
_cell_measurement_temperature 173(2)
_cell_measurement_theta_max 28.03
_cell_measurement_theta_min 2.879
_cell_volume 1160.5(4)
_computing_cell_refinement 'SAINT v8.37A (Bruker, 2015)'
_computing_data_reduction 'SAINT v8.37A (Bruker, 2015)'
_computing_molecular_graphics 'Olex2 (Dolomanov et al., 2009)'
_computing_publication_material 'Olex2 (Dolomanov et al., 2009)'
_computing_structure_refinement 'ShelXL (Sheldrick, 2015)'
_computing_structure_solution 'ShelXT (Sheldrick, 2015)'
_diffrn_ambient_temperature 173.0
_diffrn_measured_fraction_theta_full 0.998
_diffrn_measured_fraction_theta_max 0.992
_diffrn_measurement_device_type 'Bruker APEX-II CCD'
_diffrn_measurement_method '\f and \w scans'
_diffrn_radiation_type MoK\a
_diffrn_radiation_wavelength 0.71073
_diffrn_reflns_av_unetI/netI 0.1041
_diffrn_reflns_Laue_measured_fraction_full 0.998
_diffrn_reflns_Laue_measured_fraction_max 0.992
_diffrn_reflns_limit_h_max 5
_diffrn_reflns_limit_h_min -5
_diffrn_reflns_limit_k_max 30
_diffrn_reflns_limit_k_min 0
_diffrn_reflns_limit_l_max 21
_diffrn_reflns_limit_l_min 0
_diffrn_reflns_number 3547
_diffrn_reflns_point_group_measured_fraction_full 0.998
_diffrn_reflns_point_group_measured_fraction_max 0.992
_diffrn_reflns_theta_full 25.242
_diffrn_reflns_theta_max 30.579
_diffrn_reflns_theta_min 1.918
_diffrn_standards_number 0
_exptl_absorpt_coefficient_mu 0.130
_exptl_absorpt_correction_T_max 0.7455
_exptl_absorpt_correction_T_min 0.40
_exptl_absorpt_correction_type multi-scan
_exptl_absorpt_process_details
;
 TWINABS-2012/1 (Bruker,2012) was used for absorption correction.
 
For component 1:
 wR2(int) was 0.1573 before and 0.0836 after correction.
 The Ratio of minimum to maximum transmission not present.
 The \l/2 correction factor is Not present
 
For component 2:
 wR2(int) was 0.1922 before and 0.0689 after correction.
 The Ratio of minimum to maximum transmission is 0.41.
 The \l/2 correction factor is Not present

Final HKLF 4 output contains 18610 reflections, Rint = 0.1005
 (7302 with I > 3sig(I), Rint = 0.0759)
;
_exptl_crystal_colour colourless
_exptl_crystal_colour_primary colourless
_exptl_crystal_density_diffrn 1.627
_exptl_crystal_description block
_exptl_crystal_F_000 592
_exptl_crystal_size_max 0.2
_exptl_crystal_size_mid 0.08
_exptl_crystal_size_min 0.05
_refine_diff_density_max 0.632
_refine_diff_density_min -0.550
_refine_diff_density_rms 0.129
_refine_ls_extinction_coef 0.026(11)
_refine_ls_extinction_expression Fc^*^=kFc[1+0.001xFc^2^\l^3^/sin(2\q)]^-1/4^
_refine_ls_extinction_method 'SHELXL-2014/8 (Sheldrick 2014'
_refine_ls_goodness_of_fit_ref 1.039
_refine_ls_hydrogen_treatment mixed
_refine_ls_matrix_type full
_refine_ls_number_parameters 195
_refine_ls_number_reflns 3547
_refine_ls_number_restraints 0
_refine_ls_restrained_S_all 1.039
_refine_ls_R_factor_all 0.1461
_refine_ls_R_factor_gt 0.0918
_refine_ls_shift/su_max 0.001
_refine_ls_shift/su_mean 0.000
_refine_ls_structure_factor_coef Fsqd
_refine_ls_weighting_details 'w=1/[\s^2^(Fo^2^)+(0.1553P)^2^+0.6257P] where P=(Fo^2^+2Fc^2^)/3'
_refine_ls_weighting_scheme calc
_refine_ls_wR_factor_gt 0.2307
_refine_ls_wR_factor_ref 0.2745
_reflns_Friedel_coverage 0.000
_reflns_number_gt 2265
_reflns_number_total 3547
_reflns_threshold_expression 'I > 2\s(I)'
_cod_data_source_file c9ra09555a2.cif
_cod_data_source_block d8v17148
_cod_depositor_comments 'Adding full bibliography for 7239755--7239758.cif.'
_cod_database_code 7239755
_shelx_shelxl_version_number 2014/8
_shelx_space_group_comment
;
The symmetry employed for this shelxl refinement is uniquely defined
by the following loop, which should always be used as a source of
symmetry information in preference to the above space-group names.
They are only intended as comments.
;
_shelx_estimated_absorpt_t_max 0.994
_shelx_estimated_absorpt_t_min 0.974
_olex2_refinement_description
;
1. Twinned data refinement
 Scales: 0.588(4)
 0.412(4)
2. Fixed Uiso
 At 1.2 times of:
  All N(H,H) groups
3.a Rotating group:
 N3(H3A,H3B), N4(H4A,H4B), N6(H6A,H6B), N10(H10A,H10B)
3.b X=CH2 refined with riding coordinates:
 N9(H9A,H9B)
;
_olex2_submission_special_instructions 'No special instructions were received'

loop_
_space_group_symop_operation_xyz
'x, y, z'
'-x, y+1/2, -z+1/2'
'-x, -y, -z'
'x, -y-1/2, z-1/2'

loop_
_atom_site_label
_atom_site_type_symbol
_atom_site_fract_x
_atom_site_fract_y
_atom_site_fract_z
_atom_site_U_iso_or_equiv
_atom_site_adp_type
_atom_site_occupancy
_atom_site_site_symmetry_order
_atom_site_calc_flag
_atom_site_refinement_flags_posn
O1 O 0.6651(9) 0.60485(12) 0.86889(16) 0.0300(7) Uani 1 1 d .
N1 N 0.5953(10) 0.59691(15) 0.77798(19) 0.0265(7) Uani 1 1 d .
N2 N 0.5558(10) 0.55096(15) 0.91441(19) 0.0278(8) Uani 1 1 d .
N3 N 0.3043(11) 0.45345(15) 0.8682(2) 0.0303(8) Uani 1 1 d .
H3A H 0.2282 0.4528 0.9219 0.036 Uiso 1 1 d GR
H3B H 0.1197 0.4433 0.8282 0.036 Uiso 1 1 d GR
N4 N 0.3895(9) 0.55448(15) 0.6043(2) 0.0263(7) Uani 1 1 d .
H4A H 0.5244 0.5874 0.6231 0.032 Uiso 1 1 d GR
H4B H 0.5091 0.5329 0.5661 0.032 Uiso 1 1 d GR
N5 N 0.1921(10) 0.46201(15) 0.67337(19) 0.0239(7) Uani 1 1 d .
N6 N 0.0888(10) 0.43936(15) 0.5861(2) 0.0273(7) Uani 1 1 d .
H6A H 0.0682 0.3980 0.5874 0.033 Uiso 1 1 d GR
H6B H -0.1248 0.4559 0.5653 0.033 Uiso 1 1 d GR
C1 C 0.4260(11) 0.51207(17) 0.8519(2) 0.0232(8) Uani 1 1 d .
C2 C 0.4484(10) 0.54128(16) 0.7659(2) 0.0208(7) Uani 1 1 d .
C3 C 0.3328(11) 0.51718(17) 0.6766(2) 0.0215(7) Uani 1 1 d .
O2 O 0.7496(9) 0.69403(13) 0.49757(16) 0.0330(7) Uani 1 1 d .
N7 N 0.7868(10) 0.69463(14) 0.58995(18) 0.0237(7) Uani 1 1 d .
N8 N 0.8855(11) 0.75039(16) 0.46416(19) 0.0306(8) Uani 1 1 d .
N9 N 1.1454(10) 0.84243(16) 0.5326(2) 0.0292(8) Uani 1 1 d .
H9A H 1.1709 0.8610 0.4815 0.035 Uiso 1 1 calc R
H9B H 1.2153 0.8619 0.5831 0.035 Uiso 1 1 calc R
N10 N 0.9747(10) 0.72395(15) 0.76984(19) 0.0260(7) Uani 1 1 d .
H10A H 0.9228 0.7431 0.8192 0.031 Uiso 1 1 d GR
H10B H 0.7865 0.6994 0.7506 0.031 Uiso 1 1 d GR
N11 N 1.1828(9) 0.82163(15) 0.71758(18) 0.0230(7) Uani 1 1 d .
N12 N 1.2834(13) 0.83771(18) 0.8067(2) 0.0281(8) Uani 1 1 d .
H12A H 1.458(13) 0.877(2) 0.802(3) 0.033(12) Uiso 1 1 d .
H12B H 1.364(17) 0.818(2) 0.826(3) 0.033(18) Uiso 1 1 d .
C4 C 0.9992(11) 0.78415(18) 0.5338(2) 0.0223(8) Uani 1 1 d .
C5 C 0.9359(10) 0.74877(16) 0.6133(2) 0.0178(7) Uani 1 1 d .
C6 C 1.0319(10) 0.76717(16) 0.7059(2) 0.0181(7) Uani 1 1 d .

loop_
_atom_site_aniso_label
_atom_site_aniso_U_11
_atom_site_aniso_U_22
_atom_site_aniso_U_33
_atom_site_aniso_U_23
_atom_site_aniso_U_13
_atom_site_aniso_U_12
O1 0.0467(17) 0.0214(13) 0.0216(11) -0.0032(10) 0.0020(13) -0.0065(14)
N1 0.0363(18) 0.0207(15) 0.0224(13) -0.0015(11) 0.0021(14) -0.0061(15)
N2 0.0396(19) 0.0217(15) 0.0226(14) -0.0024(11) 0.0064(14) -0.0012(16)
N3 0.040(2) 0.0232(16) 0.0279(14) 0.0012(12) 0.0070(15) -0.0052(17)
N4 0.0318(18) 0.0235(15) 0.0233(14) 0.0014(12) 0.0015(14) -0.0042(16)
N5 0.0300(16) 0.0187(14) 0.0220(13) -0.0038(11) -0.0019(13) -0.0001(14)
N6 0.0371(18) 0.0192(15) 0.0238(14) -0.0035(12) -0.0058(15) 0.0020(16)
C1 0.0268(18) 0.0200(16) 0.0235(15) 0.0018(13) 0.0060(15) 0.0033(16)
C2 0.0222(17) 0.0171(15) 0.0236(15) -0.0011(13) 0.0044(14) 0.0037(15)
C3 0.0227(17) 0.0188(16) 0.0233(15) -0.0008(13) 0.0027(15) 0.0015(15)
O2 0.0562(19) 0.0252(14) 0.0168(11) -0.0054(10) -0.0002(13) -0.0036(16)
N7 0.0346(17) 0.0214(14) 0.0147(12) -0.0016(11) 0.0006(13) -0.0007(15)
N8 0.050(2) 0.0256(16) 0.0167(12) -0.0024(12) 0.0059(15) 0.0011(18)
N9 0.0390(19) 0.0270(17) 0.0219(13) 0.0066(12) 0.0051(15) -0.0056(16)
N10 0.0410(19) 0.0205(14) 0.0165(12) 0.0008(11) 0.0027(14) -0.0045(16)
N11 0.0291(16) 0.0221(15) 0.0169(12) -0.0001(11) -0.0020(13) -0.0036(14)
N12 0.041(2) 0.0219(17) 0.0194(14) -0.0021(13) -0.0044(16) 0.0004(18)
C4 0.0280(18) 0.0235(17) 0.0154(14) 0.0024(12) 0.0030(14) 0.0062(17)
C5 0.0218(17) 0.0176(14) 0.0140(13) 0.0000(12) 0.0024(13) 0.0012(15)
C6 0.0211(17) 0.0186(15) 0.0146(13) -0.0007(11) 0.0017(13) 0.0000(15)

loop_
_atom_type_symbol
_atom_type_description
_atom_type_scat_dispersion_real
_atom_type_scat_dispersion_imag
_atom_type_scat_source
C C 0.0033 0.0016 'International Tables Vol C Tables 4.2.6.8 and 6.1.1.4'
H H 0.0000 0.0000 'International Tables Vol C Tables 4.2.6.8 and 6.1.1.4'
N N 0.0061 0.0033 'International Tables Vol C Tables 4.2.6.8 and 6.1.1.4'
O O 0.0106 0.0060 'International Tables Vol C Tables 4.2.6.8 and 6.1.1.4'

loop_
_geom_angle_atom_site_label_1
_geom_angle_atom_site_label_2
_geom_angle_atom_site_label_3
_geom_angle
N1 O1 N2 110.6(3)
C2 N1 O1 106.3(3)
C1 N2 O1 105.1(3)
H3A N3 H3B 109.5
C1 N3 H3A 108.7
C1 N3 H3B 110.0
H4A N4 H4B 108.9
C3 N4 H4A 108.8
C3 N4 H4B 109.9
C3 N5 N6 114.5(3)
N5 N6 H6A 109.5
N5 N6 H6B 109.6
H6A N6 H6B 109.3
N2 C1 N3 123.6(3)
N2 C1 C2 109.1(3)
N3 C1 C2 127.3(3)
N1 C2 C1 108.9(3)
N1 C2 C3 121.5(3)
C1 C2 C3 129.7(3)
N4 C3 C2 118.3(3)
N5 C3 N4 126.0(3)
N5 C3 C2 115.6(3)
N7 O2 N8 110.5(2)
C5 N7 O2 105.9(3)
C4 N8 O2 105.9(3)
H9A N9 H9B 120.0
C4 N9 H9A 120.0
C4 N9 H9B 120.0
H10A N10 H10B 108.7
C6 N10 H10A 110.3
C6 N10 H10B 109.5
C6 N11 N12 114.7(3)
N11 N12 H12A 103(2)
N11 N12 H12B 113(5)
H12A N12 H12B 110(7)
N8 C4 N9 126.0(3)
N8 C4 C5 108.4(3)
N9 C4 C5 125.6(3)
N7 C5 C4 109.3(3)
N7 C5 C6 123.2(3)
C4 C5 C6 127.5(3)
N10 C6 C5 117.3(3)
N11 C6 N10 127.1(3)
N11 C6 C5 115.5(3)

loop_
_geom_bond_atom_site_label_1
_geom_bond_atom_site_label_2
_geom_bond_distance
O1 N1 1.379(4)
O1 N2 1.413(4)
N1 C2 1.302(5)
N2 C1 1.305(5)
N3 H3A 0.8825
N3 H3B 0.8822
N3 C1 1.353(5)
N4 H4A 0.8841
N4 H4B 0.8844
N4 C3 1.381(5)
N5 N6 1.415(4)
N5 C3 1.278(5)
N6 H6A 0.8818
N6 H6B 0.8817
C1 C2 1.448(5)
C2 C3 1.462(5)
O2 N7 1.386(3)
O2 N8 1.408(4)
N7 C5 1.304(5)
N8 C4 1.304(5)
N9 H9A 0.8800
N9 H9B 0.8800
N9 C4 1.348(5)
N10 H10A 0.8858
N10 H10B 0.8857
N10 C6 1.363(4)
N11 N12 1.399(4)
N11 C6 1.285(5)
N12 H12A 1.06(5)
N12 H12B 0.57(5)
C4 C5 1.453(4)
C5 C6 1.458(4)

loop_
_twin_individual_id
_twin_individual_mass_fraction_refined
1 0.588(4)
2 0.412(4)
